data_7214784
loop_
_publ_author_name
'Tero, Tiia-Riikka'
'Salorinne, Kirsi'
'Nissinen, Maija'

_publ_section_title
;
 The effect of halogen bonding on the packing of bromine-substituted
 pyridine and benzyl functionalized resorcinarene tetrapodands in the
 solid state
;
_journal_issue 21
_journal_name_full CrystEngComm
_journal_page_first 7360
_journal_paper_doi 10.1039/c2ce25972a
_journal_volume 14
_journal_year 2012
_chemical_formula_sum 'C67 H67 Br4 Cl9 N4 O8'
_chemical_formula_weight 1694.94
_chemical_name_systematic
;
?
;
_space_group_IT_number 2
_symmetry_cell_setting triclinic
_symmetry_space_group_name_Hall '-P 1'
_symmetry_space_group_name_H-M 'P -1'
_atom_sites_solution_hydrogens geom
_atom_sites_solution_primary direct
_atom_sites_solution_secondary difmap
_audit_creation_method SHELXL-97
_cell_angle_alpha 73.0130(10)
_cell_angle_beta 68.3700(10)
_cell_angle_gamma 87.7730(10)
_cell_formula_units_Z 2
_cell_length_a 14.3290(3)
_cell_length_b 16.2799(4)
_cell_length_c 17.1585(5)
_cell_measurement_temperature 173(2)
_cell_volume 3547.78(16)
_computing_structure_refinement 'SHELXL-97 (Sheldrick, 1997)'
_computing_structure_solution 'SHELXS-97 (Sheldrick, 1990)'
_diffrn_ambient_temperature 173(2)
_diffrn_measured_fraction_theta_full 0.967
_diffrn_measured_fraction_theta_max 0.967
_diffrn_radiation_monochromator graphite
_diffrn_radiation_source 'fine-focus sealed tube'
_diffrn_radiation_type CuK\a
_diffrn_radiation_wavelength 1.54178
_diffrn_reflns_av_R_equivalents 0.0626
_diffrn_reflns_av_sigmaI/netI 0.0434
_diffrn_reflns_limit_h_max 17
_diffrn_reflns_limit_h_min -17
_diffrn_reflns_limit_k_max 19
_diffrn_reflns_limit_k_min -17
_diffrn_reflns_limit_l_max 19
_diffrn_reflns_limit_l_min -20
_diffrn_reflns_number 17643
_diffrn_reflns_theta_full 67.14
_diffrn_reflns_theta_max 67.14
_diffrn_reflns_theta_min 2.85
_exptl_absorpt_coefficient_mu 6.345
_exptl_absorpt_correction_T_max 0.4495
_exptl_absorpt_correction_T_min 0.2149
_exptl_absorpt_correction_type multi-scan
_exptl_absorpt_process_details 'Denzo (Otwinowski, Borek, Minor & Majewski, 2003)'
_exptl_crystal_colour colorless
_exptl_crystal_density_diffrn 1.587
_exptl_crystal_density_method 'not measured'
_exptl_crystal_description block
_exptl_crystal_F_000 1708
_exptl_crystal_size_max 0.35
_exptl_crystal_size_mid 0.20
_exptl_crystal_size_min 0.15
_refine_diff_density_max 2.070
_refine_diff_density_min -1.762
_refine_diff_density_rms 0.089
_refine_ls_extinction_method none
_refine_ls_goodness_of_fit_ref 1.030
_refine_ls_hydrogen_treatment constr
_refine_ls_matrix_type full
_refine_ls_number_parameters 837
_refine_ls_number_reflns 12280
_refine_ls_number_restraints 0
_refine_ls_restrained_S_all 1.030
_refine_ls_R_factor_all 0.0585
_refine_ls_R_factor_gt 0.0533
_refine_ls_shift/su_max 0.002
_refine_ls_shift/su_mean 0.000
_refine_ls_structure_factor_coef Fsqd
_refine_ls_weighting_details 'calc w=1/[\s^2^(Fo^2^)+(0.0659P)^2^+8.3567P] where P=(Fo^2^+2Fc^2^)/3'
_refine_ls_weighting_scheme calc
_refine_ls_wR_factor_gt 0.1383
_refine_ls_wR_factor_ref 0.1428
_reflns_number_gt 10985
_reflns_number_total 12280
_reflns_threshold_expression >2sigma(I)
_cod_data_source_file c2ce25972a.txt
_cod_data_source_block III
_cod_original_cell_volume 3547.78(15)
_cod_original_sg_symbol_H-M P-1
_cod_database_code 7214784

loop_
_symmetry_equiv_pos_as_xyz
'x, y, z'
'-x, -y, -z'

loop_
_atom_site_label
_atom_site_type_symbol
_atom_site_fract_x
_atom_site_fract_y
_atom_site_fract_z
_atom_site_U_iso_or_equiv
_atom_site_adp_type
_atom_site_occupancy
_atom_site_symmetry_multiplicity
_atom_site_calc_flag
_atom_site_refinement_flags
C1 C 1.1596(2) 1.0822(2) 0.7710(2) 0.0229(7) Uani 1 1 d .
C2 C 1.2043(3) 1.0446(2) 0.7042(2) 0.0246(7) Uani 1 1 d .
H2 H 1.2017 1.0728 0.6482 0.029 Uiso 1 1 calc R
C3 C 1.2523(3) 0.9686(2) 0.7138(2) 0.0246(7) Uani 1 1 d .
C4 C 1.2535(3) 0.9276(2) 0.7973(2) 0.0251(7) Uani 1 1 d .
C5 C 1.2099(3) 0.9628(2) 0.8661(2) 0.0271(7) Uani 1 1 d .
H5 H 1.2120 0.9343 0.9223 0.032 Uiso 1 1 calc R
C6 C 1.1632(3) 1.0393(2) 0.8531(2) 0.0243(7) Uani 1 1 d .
C7 C 1.3058(3) 0.9323(2) 0.6375(2) 0.0265(7) Uani 1 1 d .
H7 H 1.3713 0.9131 0.6420 0.032 Uiso 1 1 calc R
C8 C 1.2483(3) 0.8539(2) 0.6407(2) 0.0253(7) Uani 1 1 d .
C9 C 1.1480(3) 0.8561(2) 0.6497(2) 0.0249(7) Uani 1 1 d .
H9 H 1.1145 0.9058 0.6594 0.030 Uiso 1 1 calc R
C10 C 1.0933(3) 0.7895(2) 0.6454(2) 0.0249(7) Uani 1 1 d .
C11 C 1.1443(3) 0.7167(2) 0.6327(2) 0.0289(7) Uani 1 1 d .
C12 C 1.2443(3) 0.7118(2) 0.6237(3) 0.0315(8) Uani 1 1 d .
H12 H 1.2775 0.6617 0.6152 0.038 Uiso 1 1 calc R
C13 C 1.2959(3) 0.7799(2) 0.6270(2) 0.0289(7) Uani 1 1 d .
C14 C 0.9864(3) 0.7991(2) 0.6478(2) 0.0244(7) Uani 1 1 d .
H14 H 0.9575 0.7406 0.6571 0.029 Uiso 1 1 calc R
C15 C 0.9198(2) 0.8299(2) 0.7245(2) 0.0223(7) Uani 1 1 d .
C16 C 0.8928(2) 0.9144(2) 0.7148(2) 0.0233(7) Uani 1 1 d .
H16 H 0.9211 0.9551 0.6581 0.028 Uiso 1 1 calc R
C17 C 0.8271(2) 0.9429(2) 0.7828(2) 0.0216(7) Uani 1 1 d .
C18 C 0.7895(2) 0.8828(2) 0.8656(2) 0.0237(7) Uani 1 1 d .
C19 C 0.8164(3) 0.7979(2) 0.8801(2) 0.0252(7) Uani 1 1 d .
H19 H 0.7917 0.7584 0.9376 0.030 Uiso 1 1 calc R
C20 C 0.8802(2) 0.7715(2) 0.8092(2) 0.0239(7) Uani 1 1 d .
C21 C 0.7918(3) 1.0339(2) 0.7689(2) 0.0238(7) Uani 1 1 d .
H21 H 0.7180 1.0288 0.8043 0.029 Uiso 1 1 calc R
C22 C 0.8427(3) 1.0918(2) 0.7998(2) 0.0231(7) Uani 1 1 d .
C23 C 0.9464(3) 1.0963(2) 0.7776(2) 0.0228(7) Uani 1 1 d .
H23 H 0.9839 1.0553 0.7516 0.027 Uiso 1 1 calc R
C24 C 0.9979(3) 1.1579(2) 0.7916(2) 0.0225(7) Uani 1 1 d .
C25 C 0.9413(3) 1.2175(2) 0.8296(2) 0.0248(7) Uani 1 1 d .
C26 C 0.8369(3) 1.2119(2) 0.8584(2) 0.0259(7) Uani 1 1 d .
H26 H 0.7990 1.2500 0.8887 0.031 Uiso 1 1 calc R
C27 C 0.7886(3) 1.1498(2) 0.8423(2) 0.0254(7) Uani 1 1 d .
C28 C 1.1127(3) 1.1678(2) 0.7572(2) 0.0243(7) Uani 1 1 d .
H28 H 1.1312 1.1996 0.7919 0.029 Uiso 1 1 calc R
C29 C 1.3308(3) 1.0003(2) 0.5478(2) 0.0326(8) Uani 1 1 d .
H29A H 1.2672 1.0191 0.5404 0.039 Uiso 1 1 calc R
H29B H 1.3678 1.0512 0.5464 0.039 Uiso 1 1 calc R
C30 C 1.3942(4) 0.9674(3) 0.4711(3) 0.0470(11) Uani 1 1 d .
H30A H 1.4546 0.9442 0.4806 0.070 Uiso 1 1 calc R
H30B H 1.4141 1.0150 0.4163 0.070 Uiso 1 1 calc R
H30C H 1.3546 0.9220 0.4674 0.070 Uiso 1 1 calc R
C31 C 0.9908(3) 0.8558(2) 0.5569(2) 0.0301(8) Uani 1 1 d .
H31A H 1.0207 0.9139 0.5457 0.036 Uiso 1 1 calc R
H31B H 1.0365 0.8311 0.5117 0.036 Uiso 1 1 calc R
C32 C 0.8897(3) 0.8654(3) 0.5452(3) 0.0415(9) Uani 1 1 d .
H32A H 0.8541 0.8084 0.5650 0.062 Uiso 1 1 calc R
H32B H 0.9013 0.8928 0.4831 0.062 Uiso 1 1 calc R
H32C H 0.8488 0.9012 0.5802 0.062 Uiso 1 1 calc R
C33 C 0.8067(3) 1.0785(2) 0.6716(2) 0.0294(8) Uani 1 1 d .
H33A H 0.8795 1.0848 0.6354 0.035 Uiso 1 1 calc R
H33B H 0.7734 1.0407 0.6520 0.035 Uiso 1 1 calc R
C34 C 0.7654(3) 1.1665(3) 0.6549(3) 0.0400(9) Uani 1 1 d .
H34A H 0.6937 1.1615 0.6919 0.060 Uiso 1 1 calc R
H34B H 0.7739 1.1889 0.5929 0.060 Uiso 1 1 calc R
H34C H 0.8019 1.2060 0.6692 0.060 Uiso 1 1 calc R
C35 C 1.1498(3) 1.2260(2) 0.6620(2) 0.0306(8) Uani 1 1 d .
H35A H 1.1339 1.1953 0.6259 0.037 Uiso 1 1 calc R
H35B H 1.1118 1.2782 0.6598 0.037 Uiso 1 1 calc R
C36 C 1.2615(3) 1.2540(3) 0.6209(3) 0.0480(11) Uani 1 1 d .
H36A H 1.2786 1.2840 0.6563 0.072 Uiso 1 1 calc R
H36B H 1.2778 1.2928 0.5612 0.072 Uiso 1 1 calc R
H36C H 1.3002 1.2032 0.6187 0.072 Uiso 1 1 calc R
C37 C 1.1092(3) 1.0274(2) 1.0058(2) 0.0325(8) Uani 1 1 d .
H37A H 1.0704 0.9726 1.0222 0.049 Uiso 1 1 calc R
H37B H 1.0740 1.0596 1.0469 0.049 Uiso 1 1 calc R
H37C H 1.1760 1.0161 1.0079 0.049 Uiso 1 1 calc R
C38 C 1.4493(3) 0.7088(3) 0.5948(3) 0.0450(10) Uani 1 1 d .
H38A H 1.4203 0.6559 0.6432 0.068 Uiso 1 1 calc R
H38B H 1.5204 0.7187 0.5849 0.068 Uiso 1 1 calc R
H38C H 1.4440 0.7031 0.5413 0.068 Uiso 1 1 calc R
C39 C 0.8620(3) 0.6251(2) 0.9009(3) 0.0379(9) Uani 1 1 d .
H39A H 0.8792 0.6419 0.9446 0.057 Uiso 1 1 calc R
H39B H 0.8876 0.5691 0.8971 0.057 Uiso 1 1 calc R
H39C H 0.7886 0.6210 0.9182 0.057 Uiso 1 1 calc R
C40 C 0.6311(3) 1.2143(3) 0.8807(3) 0.0421(10) Uani 1 1 d .
H40A H 0.6298 1.2225 0.9354 0.063 Uiso 1 1 calc R
H40B H 0.5620 1.2044 0.8852 0.063 Uiso 1 1 calc R
H40C H 0.6639 1.2658 0.8316 0.063 Uiso 1 1 calc R
C41 C 1.3017(3) 0.8115(2) 0.8923(2) 0.0296(8) Uani 1 1 d .
H41A H 1.2335 0.8095 0.9372 0.036 Uiso 1 1 calc R
H41B H 1.3484 0.8459 0.9032 0.036 Uiso 1 1 calc R
C42 C 1.3343(3) 0.7221(2) 0.9004(2) 0.0271(7) Uani 1 1 d .
C43 C 1.3699(3) 0.6862(2) 0.8318(3) 0.0347(8) Uani 1 1 d .
H43 H 1.3744 0.7178 0.7743 0.042 Uiso 1 1 calc R
C44 C 1.3986(3) 0.6024(3) 0.8501(3) 0.0426(10) Uani 1 1 d .
H44 H 1.4230 0.5758 0.8047 0.051 Uiso 1 1 calc R
C45 C 1.3917(3) 0.5580(2) 0.9336(3) 0.0430(10) Uani 1 1 d .
H45 H 1.4113 0.5008 0.9476 0.052 Uiso 1 1 calc R
C46 C 1.3548(3) 0.6004(2) 0.9960(3) 0.0366(9) Uani 1 1 d .
C51 C 1.1366(3) 0.5751(2) 0.6195(3) 0.0410(9) Uani 1 1 d .
H51A H 1.1620 0.5506 0.6673 0.049 Uiso 1 1 calc R
H51B H 1.1945 0.5882 0.5627 0.049 Uiso 1 1 calc R
C52 C 1.0613(3) 0.5118(2) 0.6226(3) 0.0385(9) Uani 1 1 d .
C53 C 0.9632(4) 0.4992(3) 0.6823(3) 0.0482(11) Uani 1 1 d .
H53 H 0.9401 0.5319 0.7225 0.058 Uiso 1 1 calc R
C54 C 0.8987(4) 0.4372(3) 0.6822(4) 0.0625(15) Uani 1 1 d .
H54 H 0.8307 0.4269 0.7225 0.075 Uiso 1 1 calc R
C55 C 0.9348(5) 0.3913(3) 0.6230(4) 0.0632(15) Uani 1 1 d .
H55 H 0.8930 0.3487 0.6211 0.076 Uiso 1 1 calc R
C56 C 1.0333(4) 0.4093(2) 0.5668(3) 0.0469(11) Uani 1 1 d .
C61 C 0.6885(3) 0.8533(2) 1.0177(2) 0.0317(8) Uani 1 1 d .
H61A H 0.7473 0.8341 1.0336 0.038 Uiso 1 1 calc R
H61B H 0.6512 0.8019 1.0205 0.038 Uiso 1 1 calc R
C62 C 0.6214(3) 0.8972(2) 1.0814(2) 0.0285(7) Uani 1 1 d .
C63 C 0.5865(3) 0.9773(2) 1.0564(3) 0.0349(8) Uani 1 1 d .
H63 H 0.6057 1.0095 0.9962 0.042 Uiso 1 1 calc R
C64 C 0.5222(3) 1.0090(3) 1.1227(3) 0.0408(10) Uani 1 1 d .
H64 H 0.4959 1.0634 1.1079 0.049 Uiso 1 1 calc R
C65 C 0.4968(3) 0.9620(3) 1.2091(3) 0.0380(9) Uani 1 1 d .
H65 H 0.4535 0.9826 1.2553 0.046 Uiso 1 1 calc R
C66 C 0.5368(3) 0.8838(3) 1.2258(3) 0.0343(8) Uani 1 1 d .
C71 C 0.9517(3) 1.3471(2) 0.8717(2) 0.0287(7) Uani 1 1 d .
H71A H 0.8852 1.3555 0.8665 0.034 Uiso 1 1 calc R
H71B H 0.9937 1.4022 0.8390 0.034 Uiso 1 1 calc R
C72 C 0.9379(3) 1.3247(2) 0.9665(2) 0.0266(7) Uani 1 1 d .
C73 C 0.9584(3) 1.2459(2) 1.0139(3) 0.0319(8) Uani 1 1 d .
H73 H 0.9850 1.2028 0.9863 0.038 Uiso 1 1 calc R
C74 C 0.9390(3) 1.2317(3) 1.1025(3) 0.0388(9) Uani 1 1 d .
H74 H 0.9509 1.1779 1.1368 0.047 Uiso 1 1 calc R
C75 C 0.9027(3) 1.2959(3) 1.1399(3) 0.0376(9) Uani 1 1 d .
H75 H 0.8871 1.2878 1.2006 0.045 Uiso 1 1 calc R
C76 C 0.8899(3) 1.3727(2) 1.0853(3) 0.0307(8) Uani 1 1 d .
N47 N 1.3265(2) 0.67935(18) 0.9822(2) 0.0306(7) Uani 1 1 d .
N57 N 1.0963(3) 0.4672(2) 0.5649(2) 0.0420(8) Uani 1 1 d .
N67 N 0.5970(2) 0.85023(19) 1.1656(2) 0.0305(7) Uani 1 1 d .
N77 N 0.9041(2) 1.38873(18) 1.0018(2) 0.0281(6) Uani 1 1 d .
O4 O 1.30021(19) 0.85180(15) 0.80713(16) 0.0294(5) Uani 1 1 d .
O6 O 1.11968(19) 1.07696(15) 0.91849(16) 0.0282(5) Uani 1 1 d .
O11 O 1.0888(2) 0.65122(16) 0.6296(2) 0.0391(6) Uani 1 1 d .
O13 O 1.39621(19) 0.77962(17) 0.61650(19) 0.0356(6) Uani 1 1 d .
O18 O 0.72175(18) 0.91122(14) 0.93143(15) 0.0278(5) Uani 1 1 d .
O20 O 0.90658(19) 0.68855(14) 0.81696(16) 0.0291(5) Uani 1 1 d .
O25 O 0.99813(19) 1.28230(15) 0.83270(17) 0.0307(5) Uani 1 1 d .
O27 O 0.68548(18) 1.14196(15) 0.86611(18) 0.0324(6) Uani 1 1 d .
Br1 Br 1.34527(5) 0.54312(3) 1.11388(3) 0.05657(15) Uani 1 1 d .
Br2 Br 1.08629(6) 0.34793(3) 0.48290(4) 0.0764(2) Uani 1 1 d .
Br3 Br 0.50404(4) 0.81440(3) 1.34428(3) 0.05299(15) Uani 1 1 d .
Br4 Br 0.84803(4) 1.46741(3) 1.13208(3) 0.04593(13) Uani 1 1 d .
C100 C 0.6546(4) 0.6497(3) 0.2071(3) 0.0442(10) Uani 1 1 d .
H100 H 0.6258 0.7002 0.2272 0.053 Uiso 1 1 calc R
Cl11 Cl 0.59318(12) 0.62998(7) 0.14183(10) 0.0658(4) Uani 1 1 d .
Cl12 Cl 0.78423(9) 0.67447(7) 0.14709(10) 0.0597(3) Uani 1 1 d .
Cl13 Cl 0.63267(12) 0.56052(9) 0.29979(9) 0.0704(4) Uani 1 1 d .
C200 C 0.3462(3) 0.2231(3) 0.2182(3) 0.0445(10) Uani 1 1 d .
H200 H 0.2866 0.1869 0.2263 0.053 Uiso 1 1 calc R
Cl21 Cl 0.41217(12) 0.16088(9) 0.27924(12) 0.0802(4) Uani 1 1 d .
Cl22 Cl 0.42465(10) 0.25511(11) 0.10595(10) 0.0742(4) Uani 1 1 d .
Cl23 Cl 0.30412(12) 0.31201(8) 0.25320(12) 0.0747(4) Uani 1 1 d .
C300 C 0.3236(4) 0.5120(3) 0.4121(3) 0.0540(12) Uani 1 1 d .
H300 H 0.2504 0.4943 0.4466 0.065 Uiso 1 1 calc R
Cl31 Cl 0.33743(14) 0.62428(9) 0.36393(12) 0.0842(5) Uani 1 1 d .
Cl32 Cl 0.38782(12) 0.48300(11) 0.48434(10) 0.0759(4) Uani 1 1 d .
Cl33 Cl 0.36590(13) 0.45974(11) 0.33287(11) 0.0809(4) Uani 1 1 d .

loop_
_atom_site_aniso_label
_atom_site_aniso_U_11
_atom_site_aniso_U_22
_atom_site_aniso_U_33
_atom_site_aniso_U_23
_atom_site_aniso_U_13
_atom_site_aniso_U_12
C1 0.0210(16) 0.0194(15) 0.0286(18) -0.0053(13) -0.0110(14) -0.0009(12)
C2 0.0266(17) 0.0206(16) 0.0268(18) -0.0042(13) -0.0125(14) 0.0005(13)
C3 0.0237(16) 0.0227(16) 0.0284(18) -0.0087(14) -0.0098(14) -0.0013(13)
C4 0.0250(17) 0.0190(15) 0.0329(19) -0.0062(14) -0.0140(15) 0.0037(13)
C5 0.0317(18) 0.0227(16) 0.0292(18) -0.0056(14) -0.0158(15) 0.0030(14)
C6 0.0258(17) 0.0209(16) 0.0291(18) -0.0083(14) -0.0127(14) 0.0010(13)
C7 0.0252(17) 0.0237(16) 0.0305(19) -0.0092(14) -0.0098(15) 0.0043(13)
C8 0.0263(17) 0.0246(17) 0.0232(17) -0.0067(14) -0.0076(14) 0.0025(13)
C9 0.0291(18) 0.0215(16) 0.0245(17) -0.0079(13) -0.0097(14) 0.0043(13)
C10 0.0279(17) 0.0231(16) 0.0231(17) -0.0069(13) -0.0089(14) 0.0030(13)
C11 0.0347(19) 0.0260(17) 0.0282(18) -0.0109(15) -0.0118(16) 0.0015(14)
C12 0.036(2) 0.0270(18) 0.036(2) -0.0173(16) -0.0130(17) 0.0106(15)
C13 0.0290(18) 0.0297(18) 0.0275(18) -0.0096(15) -0.0094(15) 0.0042(14)
C14 0.0282(17) 0.0204(16) 0.0255(17) -0.0087(13) -0.0094(14) 0.0011(13)
C15 0.0234(16) 0.0189(15) 0.0261(17) -0.0076(13) -0.0101(14) -0.0004(12)
C16 0.0246(16) 0.0206(15) 0.0246(17) -0.0052(13) -0.0100(14) -0.0016(12)
C17 0.0219(16) 0.0178(15) 0.0272(17) -0.0072(13) -0.0110(14) -0.0005(12)
C18 0.0245(16) 0.0217(16) 0.0258(17) -0.0086(14) -0.0090(14) -0.0011(13)
C19 0.0294(18) 0.0206(16) 0.0233(17) -0.0041(13) -0.0089(14) -0.0015(13)
C20 0.0237(16) 0.0184(15) 0.0294(18) -0.0063(14) -0.0104(14) 0.0000(12)
C21 0.0243(16) 0.0189(15) 0.0280(18) -0.0068(13) -0.0097(14) 0.0021(12)
C22 0.0262(17) 0.0168(15) 0.0245(17) -0.0032(13) -0.0095(14) -0.0003(12)
C23 0.0283(17) 0.0163(15) 0.0243(17) -0.0065(13) -0.0103(14) 0.0035(12)
C24 0.0265(17) 0.0180(15) 0.0230(17) -0.0028(13) -0.0115(14) 0.0004(12)
C25 0.0302(18) 0.0195(16) 0.0260(17) -0.0062(13) -0.0122(15) -0.0012(13)
C26 0.0307(18) 0.0206(16) 0.0254(17) -0.0084(14) -0.0082(15) 0.0034(13)
C27 0.0240(17) 0.0222(16) 0.0263(18) -0.0039(14) -0.0077(14) 0.0011(13)
C28 0.0266(17) 0.0188(15) 0.0310(18) -0.0079(14) -0.0143(15) 0.0026(13)
C29 0.0333(19) 0.0277(18) 0.032(2) -0.0078(15) -0.0077(16) 0.0008(15)
C30 0.054(3) 0.042(2) 0.032(2) -0.0089(18) -0.003(2) 0.0019(19)
C31 0.037(2) 0.0291(18) 0.0269(19) -0.0126(15) -0.0120(16) 0.0050(15)
C32 0.049(2) 0.046(2) 0.042(2) -0.0211(19) -0.027(2) 0.0122(19)
C33 0.0350(19) 0.0249(17) 0.0280(19) -0.0055(14) -0.0136(16) 0.0036(14)
C34 0.048(2) 0.032(2) 0.041(2) -0.0061(17) -0.0214(19) 0.0106(17)
C35 0.0313(19) 0.0221(17) 0.032(2) -0.0028(15) -0.0090(16) 0.0021(14)
C36 0.040(2) 0.034(2) 0.054(3) -0.0021(19) -0.007(2) -0.0091(18)
C37 0.041(2) 0.0316(19) 0.0291(19) -0.0098(15) -0.0183(17) 0.0058(16)
C38 0.035(2) 0.045(2) 0.062(3) -0.028(2) -0.018(2) 0.0184(18)
C39 0.048(2) 0.0191(17) 0.038(2) -0.0032(15) -0.0109(19) 0.0044(16)
C40 0.030(2) 0.038(2) 0.069(3) -0.030(2) -0.021(2) 0.0124(16)
C41 0.0340(19) 0.0249(17) 0.033(2) -0.0068(15) -0.0178(16) 0.0064(14)
C42 0.0224(16) 0.0233(17) 0.037(2) -0.0062(15) -0.0141(15) 0.0017(13)
C43 0.038(2) 0.0292(19) 0.042(2) -0.0126(17) -0.0198(18) 0.0058(15)
C44 0.052(3) 0.032(2) 0.050(3) -0.0208(19) -0.021(2) 0.0123(18)
C45 0.054(3) 0.0228(18) 0.056(3) -0.0111(18) -0.026(2) 0.0120(17)
C46 0.039(2) 0.0266(18) 0.046(2) -0.0081(17) -0.0205(19) 0.0062(16)
C51 0.047(2) 0.031(2) 0.055(3) -0.0209(19) -0.024(2) 0.0095(17)
C52 0.052(2) 0.0226(18) 0.046(2) -0.0071(17) -0.026(2) 0.0063(16)
C53 0.053(3) 0.039(2) 0.047(3) -0.0023(19) -0.021(2) 0.0032(19)
C54 0.055(3) 0.048(3) 0.068(3) 0.018(3) -0.030(3) -0.014(2)
C55 0.087(4) 0.034(2) 0.081(4) 0.003(2) -0.058(3) -0.014(2)
C56 0.078(3) 0.0233(19) 0.057(3) -0.0080(18) -0.048(3) 0.005(2)
C61 0.037(2) 0.0231(17) 0.0266(19) -0.0056(14) -0.0043(16) -0.0006(14)
C62 0.0270(18) 0.0275(17) 0.0277(19) -0.0070(15) -0.0071(15) -0.0035(14)
C63 0.0321(19) 0.0280(18) 0.037(2) -0.0070(16) -0.0070(17) 0.0010(15)
C64 0.035(2) 0.031(2) 0.054(3) -0.0177(19) -0.0098(19) 0.0060(16)
C65 0.036(2) 0.039(2) 0.038(2) -0.0182(18) -0.0072(18) 0.0070(16)
C66 0.0309(19) 0.042(2) 0.033(2) -0.0177(17) -0.0102(16) 0.0029(16)
C71 0.0364(19) 0.0198(16) 0.034(2) -0.0122(15) -0.0151(16) 0.0028(14)
C72 0.0273(17) 0.0214(16) 0.0316(19) -0.0068(14) -0.0119(15) -0.0029(13)
C73 0.035(2) 0.0230(17) 0.042(2) -0.0092(16) -0.0191(17) 0.0013(14)
C74 0.042(2) 0.031(2) 0.044(2) -0.0015(17) -0.0246(19) -0.0018(16)
C75 0.040(2) 0.041(2) 0.033(2) -0.0074(17) -0.0173(18) -0.0032(17)
C76 0.0290(18) 0.0298(18) 0.038(2) -0.0185(16) -0.0115(16) 0.0008(14)
N47 0.0292(16) 0.0240(15) 0.0392(18) -0.0053(13) -0.0164(14) 0.0019(12)
N57 0.062(2) 0.0241(16) 0.053(2) -0.0124(15) -0.0366(19) 0.0083(15)
N67 0.0307(16) 0.0317(16) 0.0279(16) -0.0096(13) -0.0086(13) -0.0010(12)
N77 0.0307(16) 0.0247(14) 0.0305(16) -0.0101(12) -0.0116(13) -0.0004(12)
O4 0.0371(14) 0.0245(12) 0.0289(13) -0.0078(10) -0.0156(11) 0.0099(10)
O6 0.0388(14) 0.0240(12) 0.0257(12) -0.0096(10) -0.0150(11) 0.0073(10)
O11 0.0400(15) 0.0283(13) 0.0614(19) -0.0256(13) -0.0239(14) 0.0088(11)
O13 0.0266(13) 0.0350(14) 0.0497(17) -0.0200(13) -0.0143(12) 0.0099(11)
O18 0.0325(13) 0.0227(11) 0.0232(12) -0.0069(10) -0.0048(10) 0.0017(10)
O20 0.0357(14) 0.0185(11) 0.0297(13) -0.0055(10) -0.0098(11) 0.0033(10)
O25 0.0311(13) 0.0244(12) 0.0414(15) -0.0175(11) -0.0129(11) 0.0014(10)
O27 0.0225(12) 0.0267(12) 0.0476(16) -0.0165(11) -0.0086(11) 0.0020(10)
Br1 0.0817(4) 0.0369(2) 0.0477(3) -0.0007(2) -0.0308(3) 0.0172(2)
Br2 0.1501(6) 0.0374(3) 0.0858(4) -0.0277(3) -0.0876(5) 0.0207(3)
Br3 0.0579(3) 0.0686(3) 0.0287(2) -0.0157(2) -0.0127(2) 0.0205(2)
Br4 0.0524(3) 0.0468(3) 0.0450(3) -0.0280(2) -0.0145(2) 0.0044(2)
C100 0.054(3) 0.033(2) 0.049(3) -0.0149(19) -0.021(2) 0.0059(18)
Cl11 0.0960(10) 0.0400(6) 0.0756(9) -0.0074(6) -0.0540(8) -0.0112(6)
Cl12 0.0496(6) 0.0414(6) 0.0803(9) -0.0136(6) -0.0194(6) 0.0047(5)
Cl13 0.0903(10) 0.0638(8) 0.0451(7) -0.0016(6) -0.0226(7) -0.0001(7)
C200 0.040(2) 0.040(2) 0.055(3) -0.012(2) -0.020(2) -0.0015(18)
Cl21 0.0793(10) 0.0614(8) 0.1000(12) -0.0002(8) -0.0524(9) 0.0113(7)
Cl22 0.0429(6) 0.1145(12) 0.0599(8) -0.0216(8) -0.0141(6) -0.0211(7)
Cl23 0.0786(9) 0.0419(6) 0.1010(11) -0.0291(7) -0.0247(8) 0.0048(6)
C300 0.050(3) 0.057(3) 0.048(3) -0.003(2) -0.020(2) 0.001(2)
Cl31 0.0919(11) 0.0462(7) 0.0944(12) -0.0045(7) -0.0256(9) 0.0098(7)
Cl32 0.0784(9) 0.0939(10) 0.0546(8) -0.0067(7) -0.0349(7) -0.0035(8)
Cl33 0.0889(11) 0.0943(11) 0.0824(10) -0.0542(9) -0.0376(9) 0.0226(8)

loop_
_atom_type_symbol
_atom_type_description
_atom_type_scat_dispersion_real
_atom_type_scat_dispersion_imag
_atom_type_scat_source
C C 0.0181 0.0091 'International Tables Vol C Tables 4.2.6.8 and 6.1.1.4'
H H 0.0000 0.0000 'International Tables Vol C Tables 4.2.6.8 and 6.1.1.4'
N N 0.0311 0.0180 'International Tables Vol C Tables 4.2.6.8 and 6.1.1.4'
O O 0.0492 0.0322 'International Tables Vol C Tables 4.2.6.8 and 6.1.1.4'
Br Br -0.6763 1.2805 'International Tables Vol C Tables 4.2.6.8 and 6.1.1.4'
Cl Cl 0.3639 0.7018 'International Tables Vol C Tables 4.2.6.8 and 6.1.1.4'

loop_
_geom_angle_atom_site_label_1
_geom_angle_atom_site_label_2
_geom_angle_atom_site_label_3
_geom_angle
C2 C1 C6 116.9(3)
C2 C1 C28 123.2(3)
C6 C1 C28 119.8(3)
C3 C2 C1 124.5(3)
C2 C3 C4 116.6(3)
C2 C3 C7 122.8(3)
C4 C3 C7 120.5(3)
O4 C4 C5 122.4(3)
O4 C4 C3 116.6(3)
C5 C4 C3 121.0(3)
C6 C5 C4 120.3(3)
O6 C6 C5 122.6(3)
O6 C6 C1 116.7(3)
C5 C6 C1 120.7(3)
C8 C7 C3 113.4(3)
C8 C7 C29 109.5(3)
C3 C7 C29 112.4(3)
C9 C8 C13 117.2(3)
C9 C8 C7 120.9(3)
C13 C8 C7 121.7(3)
C8 C9 C10 123.8(3)
C11 C10 C9 116.5(3)
C11 C10 C14 122.1(3)
C9 C10 C14 121.2(3)
O11 C11 C12 122.8(3)
O11 C11 C10 115.7(3)
C12 C11 C10 121.5(3)
C13 C12 C11 120.0(3)
O13 C13 C12 122.8(3)
O13 C13 C8 116.3(3)
C12 C13 C8 120.9(3)
C10 C14 C15 112.0(3)
C10 C14 C31 108.7(3)
C15 C14 C31 114.7(3)
C16 C15 C20 117.1(3)
C16 C15 C14 123.0(3)
C20 C15 C14 119.9(3)
C17 C16 C15 124.1(3)
C18 C17 C16 116.8(3)
C18 C17 C21 120.0(3)
C16 C17 C21 123.1(3)
O18 C18 C17 116.0(3)
O18 C18 C19 122.3(3)
C17 C18 C19 121.7(3)
C18 C19 C20 119.5(3)
O20 C20 C19 123.1(3)
O20 C20 C15 116.1(3)
C19 C20 C15 120.8(3)
C22 C21 C17 113.4(3)
C22 C21 C33 109.0(3)
C17 C21 C33 112.0(3)
C23 C22 C27 117.2(3)
C23 C22 C21 121.3(3)
C27 C22 C21 121.2(3)
C22 C23 C24 123.3(3)
C23 C24 C25 117.3(3)
C23 C24 C28 122.0(3)
C25 C24 C28 120.3(3)
O25 C25 C26 124.2(3)
O25 C25 C24 114.2(3)
C26 C25 C24 121.5(3)
C25 C26 C27 119.0(3)
O27 C27 C26 122.7(3)
O27 C27 C22 115.9(3)
C26 C27 C22 121.5(3)
C1 C28 C24 113.0(3)
C1 C28 C35 115.1(3)
C24 C28 C35 107.7(3)
C30 C29 C7 112.9(3)
C32 C31 C14 115.5(3)
C34 C33 C21 114.4(3)
C36 C35 C28 115.2(3)
O4 C41 C42 110.9(3)
N47 C42 C43 122.7(3)
N47 C42 C41 112.3(3)
C43 C42 C41 124.9(3)
C42 C43 C44 117.7(4)
C45 C44 C43 120.2(4)
C44 C45 C46 116.5(4)
N47 C46 C45 125.7(4)
N47 C46 Br1 115.4(3)
C45 C46 Br1 119.0(3)
O11 C51 C52 108.4(3)
N57 C52 C53 122.4(4)
N57 C52 C51 115.4(4)
C53 C52 C51 122.3(4)
C52 C53 C54 118.5(5)
C55 C54 C53 119.0(5)
C56 C55 C54 117.5(4)
N57 C56 C55 125.3(5)
N57 C56 Br2 115.8(4)
C55 C56 Br2 118.9(3)
O18 C61 C62 109.6(3)
N67 C62 C63 122.9(3)
N67 C62 C61 113.2(3)
C63 C62 C61 123.9(3)
C62 C63 C64 117.6(4)
C65 C64 C63 120.1(4)
C64 C65 C66 116.9(4)
N67 C66 C65 125.4(4)
N67 C66 Br3 115.3(3)
C65 C66 Br3 119.4(3)
O25 C71 C72 112.5(3)
N77 C72 C73 122.8(3)
N77 C72 C71 113.3(3)
C73 C72 C71 123.9(3)
C74 C73 C72 118.5(4)
C75 C74 C73 119.4(4)
C74 C75 C76 116.8(4)
N77 C76 C75 126.3(3)
N77 C76 Br4 115.1(3)
C75 C76 Br4 118.7(3)
C46 N47 C42 117.1(3)
C56 N57 C52 117.4(4)
C66 N67 C62 116.9(3)
C76 N77 C72 116.1(3)
C4 O4 C41 115.8(3)
C6 O6 C37 117.0(3)
C11 O11 C51 117.7(3)
C13 O13 C38 117.8(3)
C18 O18 C61 117.0(3)
C20 O20 C39 118.1(3)
C25 O25 C71 121.3(3)
C27 O27 C40 117.9(3)
Cl13 C100 Cl12 110.7(3)
Cl13 C100 Cl11 109.9(2)
Cl12 C100 Cl11 111.2(3)
Cl23 C200 Cl21 111.1(3)
Cl23 C200 Cl22 110.6(2)
Cl21 C200 Cl22 109.3(3)
Cl33 C300 Cl32 110.8(3)
Cl33 C300 Cl31 110.9(3)
Cl32 C300 Cl31 110.1(3)

loop_
_geom_bond_atom_site_label_1
_geom_bond_atom_site_label_2
_geom_bond_distance
C1 C2 1.393(5)
C1 C6 1.397(5)
C1 C28 1.517(4)
C2 C3 1.388(5)
C3 C4 1.399(5)
C3 C7 1.527(5)
C4 O4 1.378(4)
C4 C5 1.391(5)
C5 C6 1.390(5)
C6 O6 1.371(4)
C7 C8 1.523(5)
C7 C29 1.533(5)
C8 C9 1.388(5)
C8 C13 1.399(5)
C9 C10 1.397(5)
C10 C11 1.396(5)
C10 C14 1.521(5)
C11 O11 1.379(4)
C11 C12 1.385(5)
C12 C13 1.382(5)
C13 O13 1.381(4)
C14 C15 1.522(5)
C14 C31 1.542(5)
C15 C16 1.394(5)
C15 C20 1.401(5)
C16 C17 1.392(5)
C17 C18 1.390(5)
C17 C21 1.526(4)
C18 O18 1.376(4)
C18 C19 1.396(5)
C19 C20 1.398(5)
C20 O20 1.370(4)
C21 C22 1.526(5)
C21 C33 1.549(5)
C22 C23 1.390(5)
C22 C27 1.399(5)
C23 C24 1.393(5)
C24 C25 1.393(5)
C24 C28 1.526(5)
C25 O25 1.383(4)
C25 C26 1.389(5)
C26 C27 1.392(5)
C27 O27 1.381(4)
C28 C35 1.530(5)
C29 C30 1.528(5)
C31 C32 1.530(5)
C33 C34 1.518(5)
C35 C36 1.518(5)
C37 O6 1.434(4)
C38 O13 1.421(5)
C39 O20 1.432(5)
C40 O27 1.419(4)
C41 O4 1.424(4)
C41 C42 1.496(5)
C42 N47 1.337(5)
C42 C43 1.387(5)
C43 C44 1.389(6)
C44 C45 1.372(6)
C45 C46 1.375(6)
C46 N47 1.313(5)
C46 Br1 1.919(4)
C51 O11 1.417(5)
C51 C52 1.496(6)
C52 N57 1.337(5)
C52 C53 1.381(7)
C53 C54 1.396(7)
C54 C55 1.371(9)
C55 C56 1.368(8)
C56 N57 1.314(6)
C56 Br2 1.905(5)
C61 O18 1.417(4)
C61 C62 1.503(5)
C62 N67 1.340(5)
C62 C63 1.384(5)
C63 C64 1.394(6)
C64 C65 1.371(6)
C65 C66 1.373(6)
C66 N67 1.322(5)
C66 Br3 1.903(4)
C71 O25 1.426(4)
C71 C72 1.498(5)
C72 N77 1.342(5)
C72 C73 1.389(5)
C73 C74 1.389(6)
C74 C75 1.372(6)
C75 C76 1.378(6)
C76 N77 1.315(5)
C76 Br4 1.919(3)
C100 Cl13 1.747(5)
C100 Cl12 1.754(5)
C100 Cl11 1.759(5)
C200 Cl23 1.730(5)
C200 Cl21 1.746(5)
C200 Cl22 1.763(5)
C300 Cl33 1.724(6)
C300 Cl32 1.752(5)
C300 Cl31 1.757(5)

loop_
_geom_torsion_atom_site_label_1
_geom_torsion_atom_site_label_2
_geom_torsion_atom_site_label_3
_geom_torsion_atom_site_label_4
_geom_torsion
C6 C1 C2 C3 -0.7(5)
C28 C1 C2 C3 176.5(3)
C1 C2 C3 C4 1.1(5)
C1 C2 C3 C7 -176.2(3)
C2 C3 C4 O4 179.3(3)
C7 C3 C4 O4 -3.3(5)
C2 C3 C4 C5 -1.0(5)
C7 C3 C4 C5 176.4(3)
O4 C4 C5 C6 -179.7(3)
C3 C4 C5 C6 0.6(5)
C4 C5 C6 O6 -179.6(3)
C4 C5 C6 C1 -0.2(5)
C2 C1 C6 O6 179.6(3)
C28 C1 C6 O6 2.3(4)
C2 C1 C6 C5 0.2(5)
C28 C1 C6 C5 -177.1(3)
C2 C3 C7 C8 -106.1(4)
C4 C3 C7 C8 76.7(4)
C2 C3 C7 C29 18.9(5)
C4 C3 C7 C29 -158.3(3)
C3 C7 C8 C9 52.0(4)
C29 C7 C8 C9 -74.5(4)
C3 C7 C8 C13 -133.7(3)
C29 C7 C8 C13 99.8(4)
C13 C8 C9 C10 -0.4(5)
C7 C8 C9 C10 174.2(3)
C8 C9 C10 C11 1.2(5)
C8 C9 C10 C14 -174.5(3)
C9 C10 C11 O11 179.3(3)
C14 C10 C11 O11 -5.0(5)
C9 C10 C11 C12 -0.9(5)
C14 C10 C11 C12 174.7(3)
O11 C11 C12 C13 179.7(3)
C10 C11 C12 C13 -0.1(6)
C11 C12 C13 O13 -178.5(3)
C11 C12 C13 C8 0.9(6)
C9 C8 C13 O13 178.8(3)
C7 C8 C13 O13 4.3(5)
C9 C8 C13 C12 -0.6(5)
C7 C8 C13 C12 -175.2(3)
C11 C10 C14 C15 133.6(3)
C9 C10 C14 C15 -51.0(4)
C11 C10 C14 C31 -98.7(4)
C9 C10 C14 C31 76.8(4)
C10 C14 C15 C16 103.4(4)
C31 C14 C15 C16 -21.1(4)
C10 C14 C15 C20 -78.5(4)
C31 C14 C15 C20 157.0(3)
C20 C15 C16 C17 -2.3(5)
C14 C15 C16 C17 175.8(3)
C15 C16 C17 C18 2.2(5)
C15 C16 C17 C21 -174.7(3)
C16 C17 C18 O18 -177.7(3)
C21 C17 C18 O18 -0.8(4)
C16 C17 C18 C19 0.1(5)
C21 C17 C18 C19 177.1(3)
O18 C18 C19 C20 175.6(3)
C17 C18 C19 C20 -2.2(5)
C18 C19 C20 O20 -176.9(3)
C18 C19 C20 C15 2.0(5)
C16 C15 C20 O20 179.1(3)
C14 C15 C20 O20 0.9(4)
C16 C15 C20 C19 0.1(5)
C14 C15 C20 C19 -178.1(3)
C18 C17 C21 C22 78.7(4)
C16 C17 C21 C22 -104.5(4)
C18 C17 C21 C33 -157.4(3)
C16 C17 C21 C33 19.4(4)
C17 C21 C22 C23 47.1(4)
C33 C21 C22 C23 -78.4(4)
C17 C21 C22 C27 -140.7(3)
C33 C21 C22 C27 93.8(4)
C27 C22 C23 C24 -3.5(5)
C21 C22 C23 C24 169.1(3)
C22 C23 C24 C25 -0.2(5)
C22 C23 C24 C28 -172.8(3)
C23 C24 C25 O25 -173.2(3)
C28 C24 C25 O25 -0.5(5)
C23 C24 C25 C26 4.7(5)
C28 C24 C25 C26 177.5(3)
O25 C25 C26 C27 172.3(3)
C24 C25 C26 C27 -5.5(5)
C25 C26 C27 O27 -177.7(3)
C25 C26 C27 C22 1.6(5)
C23 C22 C27 O27 -177.9(3)
C21 C22 C27 O27 9.5(5)
C23 C22 C27 C26 2.7(5)
C21 C22 C27 C26 -169.8(3)
C2 C1 C28 C24 102.6(4)
C6 C1 C28 C24 -80.2(4)
C2 C1 C28 C35 -21.6(5)
C6 C1 C28 C35 155.5(3)
C23 C24 C28 C1 -43.3(4)
C25 C24 C28 C1 144.3(3)
C23 C24 C28 C35 84.9(4)
C25 C24 C28 C35 -87.5(4)
C8 C7 C29 C30 -59.1(4)
C3 C7 C29 C30 173.9(3)
C10 C14 C31 C32 174.7(3)
C15 C14 C31 C32 -59.0(4)
C22 C21 C33 C34 -58.3(4)
C17 C21 C33 C34 175.4(3)
C1 C28 C35 C36 -61.6(4)
C24 C28 C35 C36 171.4(3)
O4 C41 C42 N47 -173.5(3)
O4 C41 C42 C43 7.1(5)
N47 C42 C43 C44 -0.2(6)
C41 C42 C43 C44 179.1(4)
C42 C43 C44 C45 -0.2(6)
C43 C44 C45 C46 0.5(7)
C44 C45 C46 N47 -0.4(7)
C44 C45 C46 Br1 -178.9(3)
O11 C51 C52 N57 139.2(4)
O11 C51 C52 C53 -42.2(5)
N57 C52 C53 C54 0.2(6)
C51 C52 C53 C54 -178.3(4)
C52 C53 C54 C55 -0.1(7)
C53 C54 C55 C56 0.0(7)
C54 C55 C56 N57 0.0(7)
C54 C55 C56 Br2 -179.5(4)
O18 C61 C62 N67 -172.2(3)
O18 C61 C62 C63 8.8(5)
N67 C62 C63 C64 -0.8(6)
C61 C62 C63 C64 178.1(4)
C62 C63 C64 C65 1.1(6)
C63 C64 C65 C66 -0.5(6)
C64 C65 C66 N67 -0.5(6)
C64 C65 C66 Br3 -179.4(3)
O25 C71 C72 N77 173.4(3)
O25 C71 C72 C73 -6.2(5)
N77 C72 C73 C74 2.7(5)
C71 C72 C73 C74 -177.7(3)
C72 C73 C74 C75 -1.4(6)
C73 C74 C75 C76 -1.6(6)
C74 C75 C76 N77 3.9(6)
C74 C75 C76 Br4 -175.8(3)
C45 C46 N47 C42 0.0(6)
Br1 C46 N47 C42 178.5(3)
C43 C42 N47 C46 0.4(5)
C41 C42 N47 C46 -179.0(3)
C55 C56 N57 C52 0.1(6)
Br2 C56 N57 C52 179.6(3)
C53 C52 N57 C56 -0.2(6)
C51 C52 N57 C56 178.4(4)
C65 C66 N67 C62 0.7(6)
Br3 C66 N67 C62 179.7(3)
C63 C62 N67 C66 -0.1(5)
C61 C62 N67 C66 -179.1(3)
C75 C76 N77 C72 -2.7(5)
Br4 C76 N77 C72 177.0(2)
C73 C72 N77 C76 -0.7(5)
C71 C72 N77 C76 179.6(3)
C5 C4 O4 C41 -0.4(5)
C3 C4 O4 C41 179.3(3)
C42 C41 O4 C4 168.2(3)
C5 C6 O6 C37 -9.9(5)
C1 C6 O6 C37 170.7(3)
C12 C11 O11 C51 2.1(5)
C10 C11 O11 C51 -178.1(3)
C52 C51 O11 C11 177.1(3)
C12 C13 O13 C38 4.9(5)
C8 C13 O13 C38 -174.5(3)
C17 C18 O18 C61 -175.1(3)
C19 C18 O18 C61 7.1(5)
C62 C61 O18 C18 175.9(3)
C19 C20 O20 C39 3.6(5)
C15 C20 O20 C39 -175.4(3)
C26 C25 O25 C71 3.8(5)
C24 C25 O25 C71 -178.3(3)
C72 C71 O25 C25 93.2(4)
C26 C27 O27 C40 20.7(5)
C22 C27 O27 C40 -158.6(3)
